data_2230061
loop_
_publ_author_name
'Maharramov, Abel M.'
'Ismiyev, Arif I.'
'Rashidov, Bahruz A.'
'Aliyev, Ilkin V.'

_publ_section_title
;
 <i>rac</i>-5-Acetyl-6-hydroxy-3,6-dimethyl-4-phenyl-4,5,6,7-tetrahydro-2<i>H</i>-indazole
;
_journal_issue 5
_journal_name_full 'Acta Crystallographica Section E'
_journal_page_first o1127
_journal_paper_doi 10.1107/S1600536811013195
_journal_volume 67
_journal_year 2011
_chemical_formula_iupac 'C17 H20 N2 O2'
_chemical_formula_moiety 'C17 H20 N2 O2'
_chemical_formula_sum 'C17 H20 N2 O2'
_chemical_formula_weight 284.35
_chemical_name_systematic
;
<i>rac</i>-5-Acetyl-6-hydroxy-3,6-dimethyl-4-phenyl-4,5,6,7-
tetrahydro-2<i>H</i>-indazole
;
_space_group_IT_number 15
_symmetry_cell_setting monoclinic
_symmetry_space_group_name_Hall '-C 2yc'
_symmetry_space_group_name_H-M 'C 1 2/c 1'
_atom_sites_solution_hydrogens difmap
_atom_sites_solution_primary direct
_atom_sites_solution_secondary difmap
_audit_creation_method SHELXL-97
_cell_angle_alpha 90.00
_cell_angle_beta 94.4980(10)
_cell_angle_gamma 90.00
_cell_formula_units_Z 8
_cell_length_a 18.6999(9)
_cell_length_b 5.6415(3)
_cell_length_c 28.4855(14)
_cell_measurement_reflns_used 6277
_cell_measurement_temperature 296(2)
_cell_measurement_theta_max 28.19
_cell_measurement_theta_min 2.52
_cell_volume 2995.8(3)
_computing_cell_refinement 'SAINT-Plus, (Bruker, 2001)'
_computing_data_collection 'APEX2 (Bruker, 2005)'
_computing_data_reduction 'SAINT-Plus, (Bruker, 2001)'
_computing_molecular_graphics 'SHELXTL (Sheldrick, 2008)'
_computing_publication_material 'SHELXL97 (Sheldrick, 2008)'
_computing_structure_refinement 'SHELXL97 (Sheldrick, 2008)'
_computing_structure_solution 'SHELXS97 (Sheldrick, 2008)'
_diffrn_ambient_temperature 296(2)
_diffrn_measured_fraction_theta_full 0.992
_diffrn_measured_fraction_theta_max 0.992
_diffrn_measurement_device_type 'Bruker APEXII CCD area-detector'
_diffrn_measurement_method 'phi and omega scans'
_diffrn_radiation_monochromator graphite
_diffrn_radiation_source 'fine-focus sealed tube'
_diffrn_radiation_type MoK\a
_diffrn_radiation_wavelength 0.71073
_diffrn_reflns_av_R_equivalents 0.0208
_diffrn_reflns_av_sigmaI/netI 0.0163
_diffrn_reflns_limit_h_max 24
_diffrn_reflns_limit_h_min -24
_diffrn_reflns_limit_k_max 7
_diffrn_reflns_limit_k_min -7
_diffrn_reflns_limit_l_max 37
_diffrn_reflns_limit_l_min -38
_diffrn_reflns_number 16597
_diffrn_reflns_theta_full 28.34
_diffrn_reflns_theta_max 28.34
_diffrn_reflns_theta_min 2.18
_exptl_absorpt_coefficient_mu 0.083
_exptl_absorpt_correction_T_max 0.9835
_exptl_absorpt_correction_T_min 0.9754
_exptl_absorpt_correction_type multi-scan
_exptl_absorpt_process_details '(SADABS; Sheldrick, 2003)'
_exptl_crystal_colour colorless
_exptl_crystal_density_diffrn 1.261
_exptl_crystal_density_method 'not measured'
_exptl_crystal_description prism
_exptl_crystal_F_000 1216
_exptl_crystal_size_max 0.30
_exptl_crystal_size_mid 0.30
_exptl_crystal_size_min 0.20
_refine_diff_density_max 0.319
_refine_diff_density_min -0.159
_refine_ls_extinction_method none
_refine_ls_goodness_of_fit_ref 1.000
_refine_ls_hydrogen_treatment constr
_refine_ls_matrix_type full
_refine_ls_number_parameters 193
_refine_ls_number_reflns 3709
_refine_ls_number_restraints 0
_refine_ls_restrained_S_all 1.000
_refine_ls_R_factor_all 0.0546
_refine_ls_R_factor_gt 0.0450
_refine_ls_shift/su_max 0.001
_refine_ls_shift/su_mean 0.000
_refine_ls_structure_factor_coef Fsqd
_refine_ls_weighting_details 'calc w=1/[\s^2^(Fo^2^)+(0.0701P)^2^+1.7992P] where P=(Fo^2^+2Fc^2^)/3'
_refine_ls_weighting_scheme calc
_refine_ls_wR_factor_gt 0.1201
_refine_ls_wR_factor_ref 0.1287
_reflns_number_gt 3079
_reflns_number_total 3709
_reflns_threshold_expression I>2\s(I)
_cod_data_source_file kp2321.cif
_cod_data_source_block I
_cod_original_sg_symbol_H-M 'C 2/c'
_cod_database_code 2230061
_cod_database_fobs_code 2230061

loop_
_symmetry_equiv_pos_as_xyz
'x, y, z'
'-x, y, -z+1/2'
'x+1/2, y+1/2, z'
'-x+1/2, y+1/2, -z+1/2'
'-x, -y, -z'
'x, -y, z-1/2'
'-x+1/2, -y+1/2, -z'
'x+1/2, -y+1/2, z-1/2'

loop_
_atom_site_type_symbol
_atom_site_label
_atom_site_fract_x
_atom_site_fract_y
_atom_site_fract_z
_atom_site_U_iso_or_equiv
_atom_site_adp_type
_atom_site_calc_flag
_atom_site_refinement_flags
_atom_site_occupancy
_atom_site_disorder_assembly
_atom_site_disorder_group
O O1 0.76048(5) 0.7902(2) 0.61991(4) 0.0481(3) Uani d . 1 . .
O O2 0.62374(5) 0.43848(16) 0.52715(3) 0.0372(2) Uani d . 1 . .
H H2A 0.6097 0.4443 0.4992 0.056 Uiso calc R 1 . .
N N1 0.42526(6) 0.5528(2) 0.57008(4) 0.0369(3) Uani d . 1 . .
N N2 0.41169(6) 0.3900(2) 0.60311(4) 0.0390(3) Uani d . 1 . .
H H2C 0.3693 0.3393 0.6074 0.047 Uiso calc R 1 . .
C C1 0.47121(7) 0.3149(3) 0.62867(5) 0.0347(3) Uani d . 1 . .
C C1A 0.52770(6) 0.4380(2) 0.61152(4) 0.0291(3) Uani d . 1 . .
C C2 0.60733(6) 0.4279(2) 0.62496(4) 0.0273(2) Uani d . 1 . .
H H2B 0.6259 0.2787 0.6132 0.033 Uiso calc R 1 . .
C C3 0.64412(6) 0.6363(2) 0.60052(4) 0.0266(2) Uani d . 1 . .
H H3A 0.6312 0.7817 0.6167 0.032 Uiso calc R 1 . .
C C4 0.61636(6) 0.6655(2) 0.54788(4) 0.0284(2) Uani d . 1 . .
C C5 0.53694(7) 0.7403(2) 0.54570(5) 0.0335(3) Uani d . 1 . .
H H5A 0.5334 0.9023 0.5567 0.040 Uiso calc R 1 . .
H H5B 0.5164 0.7336 0.5134 0.040 Uiso calc R 1 . .
C C5A 0.49626(6) 0.5808(2) 0.57540(4) 0.0313(3) Uani d . 1 . .
C C6 0.46830(8) 0.1288(3) 0.66523(6) 0.0514(4) Uani d . 1 . .
H H6A 0.4196 0.1082 0.6729 0.077 Uiso calc R 1 . .
H H6B 0.4975 0.1754 0.6929 0.077 Uiso calc R 1 . .
H H6C 0.4859 -0.0178 0.6535 0.077 Uiso calc R 1 . .
C C7 0.62509(6) 0.4376(2) 0.67804(4) 0.0309(3) Uani d . 1 . .
C C8 0.59834(10) 0.6182(3) 0.70426(5) 0.0516(4) Uani d . 1 . .
H H8A 0.5690 0.7324 0.6892 0.062 Uiso calc R 1 . .
C C9 0.61420(11) 0.6334(4) 0.75247(6) 0.0605(5) Uani d . 1 . .
H H9A 0.5956 0.7568 0.7694 0.073 Uiso calc R 1 . .
C C10 0.65747(10) 0.4662(4) 0.77516(5) 0.0561(4) Uani d . 1 . .
H H10A 0.6686 0.4763 0.8075 0.067 Uiso calc R 1 . .
C C11 0.68412(9) 0.2846(4) 0.74998(6) 0.0565(4) Uani d . 1 . .
H H11A 0.7131 0.1701 0.7653 0.068 Uiso calc R 1 . .
C C12 0.66811(8) 0.2700(3) 0.70155(5) 0.0422(3) Uani d . 1 . .
H H12A 0.6866 0.1457 0.6848 0.051 Uiso calc R 1 . .
C C13 0.72575(6) 0.6185(2) 0.60593(4) 0.0324(3) Uani d . 1 . .
C C14 0.76231(8) 0.3969(3) 0.59270(7) 0.0492(4) Uani d . 1 . .
H H14A 0.8133 0.4200 0.5960 0.074 Uiso calc R 1 . .
H H14B 0.7476 0.3575 0.5606 0.074 Uiso calc R 1 . .
H H14C 0.7496 0.2701 0.6129 0.074 Uiso calc R 1 . .
C C15 0.65806(8) 0.8528(3) 0.52295(5) 0.0392(3) Uani d . 1 . .
H H15A 0.6384 0.8680 0.4909 0.059 Uiso calc R 1 . .
H H15B 0.7075 0.8065 0.5234 0.059 Uiso calc R 1 . .
H H15C 0.6546 1.0021 0.5388 0.059 Uiso calc R 1 . .

loop_
_atom_site_aniso_label
_atom_site_aniso_U_11
_atom_site_aniso_U_22
_atom_site_aniso_U_33
_atom_site_aniso_U_12
_atom_site_aniso_U_13
_atom_site_aniso_U_23
O1 0.0303(5) 0.0525(6) 0.0605(7) -0.0132(4) -0.0030(4) -0.0091(5)
O2 0.0473(5) 0.0326(5) 0.0306(4) 0.0027(4) -0.0034(4) -0.0043(4)
N1 0.0252(5) 0.0509(7) 0.0342(5) -0.0004(5) -0.0011(4) 0.0027(5)
N2 0.0234(5) 0.0517(7) 0.0418(6) -0.0053(5) 0.0024(4) 0.0039(5)
C1 0.0266(6) 0.0406(7) 0.0372(6) -0.0024(5) 0.0034(5) 0.0025(5)
C1A 0.0241(5) 0.0327(6) 0.0301(6) -0.0016(4) 0.0005(4) 0.0015(5)
C2 0.0237(5) 0.0292(6) 0.0286(5) 0.0000(4) -0.0005(4) 0.0015(4)
C3 0.0220(5) 0.0275(5) 0.0299(5) -0.0015(4) 0.0004(4) -0.0016(4)
C4 0.0277(5) 0.0289(6) 0.0284(5) -0.0011(4) 0.0008(4) 0.0005(4)
C5 0.0293(6) 0.0365(6) 0.0338(6) 0.0014(5) -0.0019(5) 0.0066(5)
C5A 0.0256(6) 0.0375(6) 0.0302(6) -0.0003(5) -0.0009(4) 0.0005(5)
C6 0.0388(8) 0.0555(9) 0.0611(10) -0.0003(7) 0.0110(7) 0.0223(8)
C7 0.0254(5) 0.0364(6) 0.0305(6) -0.0010(5) -0.0006(4) 0.0036(5)
C8 0.0628(10) 0.0550(9) 0.0363(7) 0.0217(8) -0.0006(7) -0.0010(7)
C9 0.0754(12) 0.0694(12) 0.0368(8) 0.0071(10) 0.0062(8) -0.0096(8)
C10 0.0557(9) 0.0811(13) 0.0306(7) -0.0116(9) -0.0017(6) 0.0079(8)
C11 0.0501(9) 0.0747(12) 0.0429(8) 0.0074(8) -0.0067(7) 0.0210(8)
C12 0.0390(7) 0.0463(8) 0.0406(7) 0.0067(6) 0.0000(6) 0.0088(6)
C13 0.0245(5) 0.0397(7) 0.0326(6) -0.0046(5) 0.0002(4) 0.0021(5)
C14 0.0283(6) 0.0477(8) 0.0723(10) 0.0031(6) 0.0074(6) -0.0021(8)
C15 0.0376(7) 0.0406(7) 0.0402(7) -0.0055(6) 0.0076(5) 0.0066(6)

loop_
_atom_type_symbol
_atom_type_description
_atom_type_scat_dispersion_real
_atom_type_scat_dispersion_imag
_atom_type_scat_source
C C 0.0033 0.0016 'International Tables Vol C Tables 4.2.6.8 and 6.1.1.4'
H H 0.0000 0.0000 'International Tables Vol C Tables 4.2.6.8 and 6.1.1.4'
N N 0.0061 0.0033 'International Tables Vol C Tables 4.2.6.8 and 6.1.1.4'
O O 0.0106 0.0060 'International Tables Vol C Tables 4.2.6.8 and 6.1.1.4'

loop_
_geom_angle_atom_site_label_1
_geom_angle_atom_site_label_2
_geom_angle_atom_site_label_3
_geom_angle_site_symmetry_1
_geom_angle_site_symmetry_3
_geom_angle
_geom_angle_publ_flag
C4 O2 H2A . . 109.5 ?
C5A N1 N2 . . 103.94(10) ?
C1 N2 N1 . . 113.36(11) ?
C1 N2 H2C . . 123.3 ?
N1 N2 H2C . . 123.3 ?
N2 C1 C1A . . 105.78(12) ?
N2 C1 C6 . . 121.79(12) ?
C1A C1 C6 . . 132.37(12) ?
C1 C1A C5A . . 105.07(11) ?
C1 C1A C2 . . 131.02(11) ?
C5A C1A C2 . . 123.88(11) ?
C1A C2 C7 . . 112.60(10) ?
C1A C2 C3 . . 108.68(9) ?
C7 C2 C3 . . 110.35(9) ?
C1A C2 H2B . . 108.4 ?
C7 C2 H2B . . 108.4 ?
C3 C2 H2B . . 108.4 ?
C13 C3 C2 . . 112.29(10) ?
C13 C3 C4 . . 111.09(9) ?
C2 C3 C4 . . 112.68(9) ?
C13 C3 H3A . . 106.8 ?
C2 C3 H3A . . 106.8 ?
C4 C3 H3A . . 106.8 ?
O2 C4 C15 . . 111.21(10) ?
O2 C4 C5 . . 110.78(10) ?
C15 C4 C5 . . 108.59(10) ?
O2 C4 C3 . . 105.60(9) ?
C15 C4 C3 . . 112.25(10) ?
C5 C4 C3 . . 108.38(9) ?
C5A C5 C4 . . 110.28(10) ?
C5A C5 H5A . . 109.6 ?
C4 C5 H5A . . 109.6 ?
C5A C5 H5B . . 109.6 ?
C4 C5 H5B . . 109.6 ?
H5A C5 H5B . . 108.1 ?
N1 C5A C1A . . 111.85(11) ?
N1 C5A C5 . . 123.86(11) ?
C1A C5A C5 . . 124.28(11) ?
C1 C6 H6A . . 109.5 ?
C1 C6 H6B . . 109.5 ?
H6A C6 H6B . . 109.5 ?
C1 C6 H6C . . 109.5 ?
H6A C6 H6C . . 109.5 ?
H6B C6 H6C . . 109.5 ?
C8 C7 C12 . . 117.74(12) ?
C8 C7 C2 . . 120.25(11) ?
C12 C7 C2 . . 122.01(12) ?
C7 C8 C9 . . 121.61(15) ?
C7 C8 H8A . . 119.2 ?
C9 C8 H8A . . 119.2 ?
C10 C9 C8 . . 119.82(17) ?
C10 C9 H9A . . 120.1 ?
C8 C9 H9A . . 120.1 ?
C11 C10 C9 . . 119.62(15) ?
C11 C10 H10A . . 120.2 ?
C9 C10 H10A . . 120.2 ?
C10 C11 C12 . . 120.39(15) ?
C10 C11 H11A . . 119.8 ?
C12 C11 H11A . . 119.8 ?
C7 C12 C11 . . 120.82(15) ?
C7 C12 H12A . . 119.6 ?
C11 C12 H12A . . 119.6 ?
O1 C13 C14 . . 120.56(12) ?
O1 C13 C3 . . 119.02(12) ?
C14 C13 C3 . . 120.39(11) ?
C13 C14 H14A . . 109.5 ?
C13 C14 H14B . . 109.5 ?
H14A C14 H14B . . 109.5 ?
C13 C14 H14C . . 109.5 ?
H14A C14 H14C . . 109.5 ?
H14B C14 H14C . . 109.5 ?
C4 C15 H15A . . 109.5 ?
C4 C15 H15B . . 109.5 ?
H15A C15 H15B . . 109.5 ?
C4 C15 H15C . . 109.5 ?
H15A C15 H15C . . 109.5 ?
H15B C15 H15C . . 109.5 ?

loop_
_geom_bond_atom_site_label_1
_geom_bond_atom_site_label_2
_geom_bond_site_symmetry_2
_geom_bond_distance
_geom_bond_publ_flag
O1 C13 . 1.2157(17) ?
O2 C4 . 1.4215(15) ?
O2 H2A . 0.8200 ?
N1 C5A . 1.3338(16) ?
N1 N2 . 1.3529(16) ?
N2 C1 . 1.3496(17) ?
N2 H2C . 0.8600 ?
C1 C1A . 1.3847(17) ?
C1 C6 . 1.483(2) ?
C1A C5A . 1.3996(17) ?
C1A C2 . 1.5093(16) ?
C2 C7 . 1.5235(16) ?
C2 C3 . 1.5543(16) ?
C2 H2B . 0.9800 ?
C3 C13 . 1.5256(16) ?
C3 C4 . 1.5566(16) ?
C3 H3A . 0.9800 ?
C4 C15 . 1.5218(17) ?
C4 C5 . 1.5405(17) ?
C5 C5A . 1.4847(18) ?
C5 H5A . 0.9700 ?
C5 H5B . 0.9700 ?
C6 H6A . 0.9600 ?
C6 H6B . 0.9600 ?
C6 H6C . 0.9600 ?
C7 C8 . 1.380(2) ?
C7 C12 . 1.3803(18) ?
C8 C9 . 1.385(2) ?
C8 H8A . 0.9300 ?
C9 C10 . 1.371(3) ?
C9 H9A . 0.9300 ?
C10 C11 . 1.367(3) ?
C10 H10A . 0.9300 ?
C11 C12 . 1.391(2) ?
C11 H11A . 0.9300 ?
C12 H12A . 0.9300 ?
C13 C14 . 1.488(2) ?
C14 H14A . 0.9600 ?
C14 H14B . 0.9600 ?
C14 H14C . 0.9600 ?
C15 H15A . 0.9600 ?
C15 H15B . 0.9600 ?
C15 H15C . 0.9600 ?

loop_
_geom_hbond_atom_site_label_D
_geom_hbond_atom_site_label_H
_geom_hbond_atom_site_label_A
_geom_hbond_site_symmetry_A
_geom_hbond_distance_DH
_geom_hbond_distance_HA
_geom_hbond_distance_DA
_geom_hbond_angle_DHA
_geom_hbond_publ_flag
O2 H2A N1 5_666 0.82 2.03 2.8487(14) 178 yes
N2 H2C O1 3_445 0.86 2.11 2.9587(15) 168 yes

loop_
_geom_torsion_atom_site_label_1
_geom_torsion_atom_site_label_2
_geom_torsion_atom_site_label_3
_geom_torsion_atom_site_label_4
_geom_torsion_site_symmetry_1
_geom_torsion_site_symmetry_2
_geom_torsion_site_symmetry_3
_geom_torsion_site_symmetry_4
_geom_torsion
_geom_torsion_publ_flag
C5A N1 N2 C1 . . . . -0.17(16) ?
N1 N2 C1 C1A . . . . 0.43(16) ?
N1 N2 C1 C6 . . . . -177.22(13) ?
N2 C1 C1A C5A . . . . -0.50(15) ?
C6 C1 C1A C5A . . . . 176.80(16) ?
N2 C1 C1A C2 . . . . -178.53(13) ?
C6 C1 C1A C2 . . . . -1.2(3) ?
C1 C1A C2 C7 . . . . -47.39(18) ?
C5A C1A C2 C7 . . . . 134.90(13) ?
C1 C1A C2 C3 . . . . -169.96(13) ?
C5A C1A C2 C3 . . . . 12.33(16) ?
C1A C2 C3 C13 . . . . -171.20(10) ?
C7 C2 C3 C13 . . . . 64.88(13) ?
C1A C2 C3 C4 . . . . -44.84(13) ?
C7 C2 C3 C4 . . . . -168.76(9) ?
C13 C3 C4 O2 . . . . 74.30(12) ?
C2 C3 C4 O2 . . . . -52.70(12) ?
C13 C3 C4 C15 . . . . -47.03(14) ?
C2 C3 C4 C15 . . . . -174.04(10) ?
C13 C3 C4 C5 . . . . -166.96(10) ?
C2 C3 C4 C5 . . . . 66.04(12) ?
O2 C4 C5 C5A . . . . 65.66(13) ?
C15 C4 C5 C5A . . . . -171.94(11) ?
C3 C4 C5 C5A . . . . -49.75(13) ?
N2 N1 C5A C1A . . . . -0.17(15) ?
N2 N1 C5A C5 . . . . 178.45(12) ?
C1 C1A C5A N1 . . . . 0.43(15) ?
C2 C1A C5A N1 . . . . 178.64(11) ?
C1 C1A C5A C5 . . . . -178.19(12) ?
C2 C1A C5A C5 . . . . 0.0(2) ?
C4 C5 C5A N1 . . . . -158.94(12) ?
C4 C5 C5A C1A . . . . 19.52(18) ?
C1A C2 C7 C8 . . . . -53.32(17) ?
C3 C2 C7 C8 . . . . 68.31(16) ?
C1A C2 C7 C12 . . . . 127.01(13) ?
C3 C2 C7 C12 . . . . -111.37(13) ?
C12 C7 C8 C9 . . . . 0.5(3) ?
C2 C7 C8 C9 . . . . -179.23(16) ?
C7 C8 C9 C10 . . . . 0.0(3) ?
C8 C9 C10 C11 . . . . -0.5(3) ?
C9 C10 C11 C12 . . . . 0.6(3) ?
C8 C7 C12 C11 . . . . -0.4(2) ?
C2 C7 C12 C11 . . . . 179.28(13) ?
C10 C11 C12 C7 . . . . -0.1(3) ?
C2 C3 C13 O1 . . . . -129.62(13) ?
C4 C3 C13 O1 . . . . 103.16(14) ?
C2 C3 C13 C14 . . . . 52.50(16) ?
C4 C3 C13 C14 . . . . -74.72(15) ?

loop_
_cod_related_entry_id
_cod_related_entry_database
_cod_related_entry_code
1 ChemSpider 2403034
